data_4035996
loop_
_publ_author_name
'Cao, Jun'
'Yang, Fan'
'Sun, Jing'
'Huang, Ying'
'Yan, Chao-Guo'

_publ_section_title
;
 Construction of Unique Eight- or Nine-Membered Polyheterocyclic Systems
 via Multicomponent Reaction of l-Proline, Alkyl Propiolate, and Isatin.
;
_journal_issue 2
_journal_name_full 'The Journal of organic chemistry'
_journal_page_first 622
_journal_page_last 635
_journal_paper_doi 10.1021/acs.joc.8b02457
_journal_volume 84
_journal_year 2019
_chemical_formula_moiety 'C27 H25 F N2 O5'
_chemical_formula_sum 'C27 H25 F N2 O5'
_chemical_formula_weight 476.49
_space_group_IT_number 14
_space_group_name_Hall '-P 2ybc'
_space_group_name_H-M_alt 'P 1 21/c 1'
_symmetry_cell_setting monoclinic
_symmetry_space_group_name_Hall '-P 2ybc'
_symmetry_space_group_name_H-M 'P 1 21/c 1'
_atom_sites_solution_hydrogens geom
_atom_sites_solution_primary direct
_atom_sites_solution_secondary difmap
_audit_creation_method SHELXL-97
_cell_angle_alpha 90.00
_cell_angle_beta 102.142(4)
_cell_angle_gamma 90.00
_cell_formula_units_Z 4
_cell_length_a 7.7696(9)
_cell_length_b 19.945(2)
_cell_length_c 15.1798(16)
_cell_measurement_reflns_used 7689
_cell_measurement_temperature 296(2)
_cell_measurement_theta_max 27.38
_cell_measurement_theta_min 2.46
_cell_volume 2299.7(4)
_computing_cell_refinement 'Bruker SMART'
_computing_data_collection 'Bruker SMART'
_computing_data_reduction 'Bruker SAINT'
_computing_molecular_graphics 'Bruker SHELXTL'
_computing_publication_material 'Bruker SHELXTL'
_computing_structure_refinement 'SHELXL-97 (Sheldrick, 2008)'
_computing_structure_solution 'SHELXS-97 (Sheldrick, 2008)'
_diffrn_ambient_temperature 296(2)
_diffrn_measured_fraction_theta_full 0.993
_diffrn_measured_fraction_theta_max 0.993
_diffrn_measurement_device_type 'CCD area detector'
_diffrn_measurement_method 'phi and omega scans'
_diffrn_radiation_monochromator graphite
_diffrn_radiation_source 'fine-focus sealed tube'
_diffrn_radiation_type MoK\a
_diffrn_radiation_wavelength 0.71073
_diffrn_reflns_av_R_equivalents 0.0364
_diffrn_reflns_av_sigmaI/netI 0.0411
_diffrn_reflns_limit_h_max 10
_diffrn_reflns_limit_h_min -10
_diffrn_reflns_limit_k_max 21
_diffrn_reflns_limit_k_min -25
_diffrn_reflns_limit_l_max 19
_diffrn_reflns_limit_l_min -16
_diffrn_reflns_number 22769
_diffrn_reflns_theta_full 27.58
_diffrn_reflns_theta_max 27.58
_diffrn_reflns_theta_min 2.46
_exptl_absorpt_coefficient_mu 0.101
_exptl_absorpt_correction_T_max 0.980
_exptl_absorpt_correction_T_min 0.965
_exptl_absorpt_correction_type multi-scan
_exptl_absorpt_process_details sadabs
_exptl_crystal_colour colorless
_exptl_crystal_density_diffrn 1.376
_exptl_crystal_density_method 'not measured'
_exptl_crystal_description block
_exptl_crystal_F_000 1000
_exptl_crystal_size_max 0.36
_exptl_crystal_size_mid 0.24
_exptl_crystal_size_min 0.20
_refine_diff_density_max 0.555
_refine_diff_density_min -0.285
_refine_diff_density_rms 0.046
_refine_ls_extinction_method none
_refine_ls_goodness_of_fit_ref 1.020
_refine_ls_hydrogen_treatment constr
_refine_ls_matrix_type full
_refine_ls_number_parameters 318
_refine_ls_number_reflns 5282
_refine_ls_number_restraints 0
_refine_ls_restrained_S_all 1.020
_refine_ls_R_factor_all 0.0993
_refine_ls_R_factor_gt 0.0560
_refine_ls_shift/su_max 0.000
_refine_ls_shift/su_mean 0.000
_refine_ls_structure_factor_coef Fsqd
_refine_ls_weighting_details 'calc w=1/[\s^2^(Fo^2^)+(0.0725P)^2^+0.8824P] where P=(Fo^2^+2Fc^2^)/3'
_refine_ls_weighting_scheme calc
_refine_ls_wR_factor_gt 0.1362
_refine_ls_wR_factor_ref 0.1567
_reflns_number_gt 3413
_reflns_number_total 5282
_reflns_threshold_expression >2sigma(I)
_cod_data_source_file jo8b02457_si_003.cif
_cod_data_source_block 4c
_cod_depositor_comments
;
The following automatic conversions were performed:

data item '_symmetry_cell_setting' value 'Monoclinic' was changed to
'monoclinic' in accordance with the
/home/data/users/saulius/crontab/automatic-downloads/current/ACS/lib/dictionaries/cif_core.dic
dictionary named 'cif_core.dic' version 2.4.2 last updated on
2011-04-26.

Automatic conversion script
Id: cif_fix_values 6909 2019-04-08 15:41:33Z antanas 
;
_cod_original_cell_volume 2299.7(5)
_cod_original_sg_symbol_H-M 'P 21/c'
_cod_database_code 4035996

loop_
_symmetry_equiv_pos_as_xyz
'x, y, z'
'-x, y+1/2, -z+1/2'
'-x, -y, -z'
'x, -y-1/2, z-1/2'

loop_
_atom_site_label
_atom_site_type_symbol
_atom_site_fract_x
_atom_site_fract_y
_atom_site_fract_z
_atom_site_U_iso_or_equiv
_atom_site_adp_type
_atom_site_occupancy
_atom_site_symmetry_multiplicity
_atom_site_calc_flag
_atom_site_refinement_flags
C1 C 0.3196(3) 0.83711(11) 0.29491(17) 0.0517(6) Uani 1 1 d .
H1 H 0.2973 0.8187 0.3477 0.062 Uiso 1 1 calc R
C2 C 0.4187(3) 0.89510(12) 0.2993(2) 0.0617(7) Uani 1 1 d .
H2 H 0.4630 0.9150 0.3548 0.074 Uiso 1 1 calc R
C3 C 0.4520(4) 0.92328(14) 0.2227(2) 0.0702(8) Uani 1 1 d .
H3 H 0.5185 0.9623 0.2258 0.084 Uiso 1 1 calc R
C4 C 0.3867(4) 0.89367(15) 0.1415(2) 0.0727(9) Uani 1 1 d .
H4 H 0.4082 0.9130 0.0891 0.087 Uiso 1 1 calc R
C5 C 0.2894(3) 0.83540(13) 0.13616(17) 0.0593(7) Uani 1 1 d .
H5 H 0.2474 0.8155 0.0804 0.071 Uiso 1 1 calc R
C6 C 0.2537(3) 0.80623(11) 0.21382(15) 0.0450(5) Uani 1 1 d .
C7 C 0.1472(3) 0.74345(11) 0.20954(16) 0.0501(6) Uani 1 1 d .
H7A H 0.0523 0.7509 0.2409 0.060 Uiso 1 1 calc R
H7B H 0.0948 0.7339 0.1470 0.060 Uiso 1 1 calc R
C8 C 0.3633(3) 0.65271(10) 0.19977(13) 0.0374(5) Uani 1 1 d .
C9 C 0.2948(3) 0.62261(12) 0.11771(15) 0.0544(6) Uani 1 1 d .
H9 H 0.1746 0.6250 0.0935 0.065 Uiso 1 1 calc R
C10 C 0.4034(4) 0.58927(13) 0.07195(17) 0.0658(7) Uani 1 1 d .
H10 H 0.3584 0.5694 0.0165 0.079 Uiso 1 1 calc R
C11 C 0.5780(4) 0.58590(11) 0.10941(16) 0.0565(6) Uani 1 1 d .
C12 C 0.6517(3) 0.61587(10) 0.18950(14) 0.0447(5) Uani 1 1 d .
H12 H 0.7722 0.6129 0.2128 0.054 Uiso 1 1 calc R
C13 C 0.5429(3) 0.65099(9) 0.23565(12) 0.0347(4) Uani 1 1 d .
C14 C 0.6224(2) 0.68424(10) 0.32289(12) 0.0329(4) Uani 1 1 d .
C15 C 0.2489(2) 0.66606(10) 0.33511(14) 0.0367(5) Uani 1 1 d .
C16 C 0.5164(2) 0.59678(9) 0.40668(12) 0.0338(4) Uani 1 1 d .
H16 H 0.5507 0.5593 0.4424 0.041 Uiso 1 1 calc R
C17 C 0.3431(2) 0.60257(9) 0.37108(12) 0.0334(4) Uani 1 1 d .
C18 C 0.2318(3) 0.54633(10) 0.38489(13) 0.0382(5) Uani 1 1 d .
C19 C -0.0512(3) 0.49844(13) 0.3486(2) 0.0677(8) Uani 1 1 d .
H19A H -0.0043 0.4569 0.3318 0.102 Uiso 1 1 calc R
H19B H -0.1644 0.5064 0.3103 0.102 Uiso 1 1 calc R
H19C H -0.0632 0.4960 0.4102 0.102 Uiso 1 1 calc R
C20 C 0.8032(3) 0.64434(11) 0.46963(14) 0.0429(5) Uani 1 1 d .
H20A H 0.8935 0.6702 0.4495 0.052 Uiso 1 1 calc R
H20B H 0.8496 0.5998 0.4858 0.052 Uiso 1 1 calc R
C21 C 0.7580(3) 0.67753(13) 0.55088(14) 0.0537(6) Uani 1 1 d .
H21A H 0.8656 0.6879 0.5940 0.064 Uiso 1 1 calc R
H21B H 0.6898 0.6467 0.5794 0.064 Uiso 1 1 calc R
C22 C 0.6526(3) 0.74195(12) 0.52564(16) 0.0554(6) Uani 1 1 d .
H22A H 0.5415 0.7311 0.4855 0.066 Uiso 1 1 calc R
H22B H 0.6268 0.7620 0.5796 0.066 Uiso 1 1 calc R
C23 C 0.7502(3) 0.79135(12) 0.48065(16) 0.0509(6) Uani 1 1 d .
H23 H 0.8090 0.8253 0.5170 0.061 Uiso 1 1 calc R
C24 C 0.6797(3) 0.74714(10) 0.32251(13) 0.0374(5) Uani 1 1 d .
H24 H 0.6635 0.7658 0.2652 0.045 Uiso 1 1 calc R
C25 C 0.7628(3) 0.79247(10) 0.39427(15) 0.0419(5) Uani 1 1 d .
C26 C 0.8562(3) 0.84942(11) 0.35840(18) 0.0500(6) Uani 1 1 d .
C27 C 0.9882(5) 0.95398(15) 0.3843(2) 0.0942(11) Uani 1 1 d .
H27A H 1.0963 0.9424 0.3669 0.141 Uiso 1 1 calc R
H27B H 1.0101 0.9886 0.4292 0.141 Uiso 1 1 calc R
H27C H 0.9048 0.9698 0.3325 0.141 Uiso 1 1 calc R
F1 F 0.6852(3) 0.55222(8) 0.06485(11) 0.0874(6) Uani 1 1 d .
N1 N 0.2497(2) 0.68445(8) 0.24919(11) 0.0389(4) Uani 1 1 d .
N2 N 0.6470(2) 0.63940(8) 0.39637(10) 0.0339(4) Uani 1 1 d .
O1 O 0.1698(2) 0.69748(8) 0.38278(11) 0.0554(4) Uani 1 1 d .
O2 O 0.2799(2) 0.49784(8) 0.43081(12) 0.0601(5) Uani 1 1 d .
O3 O 0.06653(19) 0.55256(8) 0.33873(11) 0.0548(4) Uani 1 1 d .
O4 O 0.8735(2) 0.85368(9) 0.28272(12) 0.0625(5) Uani 1 1 d .
O5 O 0.9174(3) 0.89515(9) 0.42084(13) 0.0787(6) Uani 1 1 d .

loop_
_atom_site_aniso_label
_atom_site_aniso_U_11
_atom_site_aniso_U_22
_atom_site_aniso_U_33
_atom_site_aniso_U_23
_atom_site_aniso_U_13
_atom_site_aniso_U_12
C1 0.0568(14) 0.0422(13) 0.0591(15) 0.0115(11) 0.0192(11) 0.0093(11)
C2 0.0582(15) 0.0455(14) 0.0822(18) 0.0058(13) 0.0170(13) 0.0104(12)
C3 0.0535(16) 0.0530(16) 0.110(3) 0.0261(17) 0.0308(16) 0.0120(13)
C4 0.0652(17) 0.0712(19) 0.094(2) 0.0410(18) 0.0459(17) 0.0252(15)
C5 0.0593(15) 0.0662(17) 0.0566(15) 0.0159(13) 0.0213(12) 0.0282(13)
C6 0.0428(12) 0.0412(12) 0.0519(13) 0.0131(10) 0.0115(10) 0.0194(10)
C7 0.0446(12) 0.0474(13) 0.0527(13) 0.0083(11) -0.0026(10) 0.0160(10)
C8 0.0454(12) 0.0320(10) 0.0328(10) 0.0022(8) 0.0036(8) 0.0041(9)
C9 0.0630(15) 0.0528(14) 0.0414(12) -0.0071(11) -0.0025(11) -0.0010(12)
C10 0.095(2) 0.0571(16) 0.0422(13) -0.0176(12) 0.0081(13) -0.0028(15)
C11 0.088(2) 0.0381(12) 0.0512(14) -0.0072(11) 0.0315(13) 0.0064(12)
C12 0.0543(13) 0.0381(12) 0.0455(12) 0.0062(10) 0.0192(10) 0.0087(10)
C13 0.0431(11) 0.0298(10) 0.0311(10) 0.0046(8) 0.0079(8) 0.0026(8)
C14 0.0291(9) 0.0339(10) 0.0360(10) 0.0043(8) 0.0075(8) 0.0036(8)
C15 0.0303(10) 0.0340(11) 0.0456(11) 0.0009(9) 0.0079(8) -0.0014(8)
C16 0.0375(11) 0.0314(10) 0.0311(9) 0.0022(8) 0.0043(8) -0.0018(8)
C17 0.0345(10) 0.0318(10) 0.0329(10) 0.0023(8) 0.0047(8) -0.0030(8)
C18 0.0348(11) 0.0384(11) 0.0387(10) 0.0037(9) 0.0015(8) -0.0025(9)
C19 0.0465(14) 0.0590(16) 0.089(2) 0.0143(14) -0.0044(13) -0.0229(12)
C20 0.0319(10) 0.0474(12) 0.0446(12) 0.0108(10) -0.0031(8) -0.0068(9)
C21 0.0546(14) 0.0658(16) 0.0360(11) 0.0018(11) -0.0011(10) -0.0264(12)
C22 0.0653(15) 0.0597(15) 0.0464(13) -0.0168(11) 0.0234(11) -0.0185(12)
C23 0.0498(13) 0.0452(13) 0.0570(14) -0.0118(11) 0.0100(11) -0.0128(10)
C24 0.0382(11) 0.0376(11) 0.0370(10) 0.0042(9) 0.0092(8) 0.0004(9)
C25 0.0391(11) 0.0367(11) 0.0509(13) -0.0007(10) 0.0117(9) -0.0018(9)
C26 0.0390(12) 0.0410(13) 0.0722(17) -0.0067(12) 0.0168(11) -0.0043(10)
C27 0.120(3) 0.0614(19) 0.109(3) -0.0075(18) 0.043(2) -0.0403(18)
F1 0.1214(14) 0.0705(10) 0.0846(11) -0.0230(9) 0.0539(10) 0.0167(10)
N1 0.0380(9) 0.0364(9) 0.0396(9) 0.0042(8) 0.0023(7) 0.0088(7)
N2 0.0306(8) 0.0352(9) 0.0340(8) 0.0052(7) 0.0025(6) -0.0036(7)
O1 0.0583(10) 0.0484(9) 0.0686(11) 0.0061(8) 0.0339(9) 0.0095(8)
O2 0.0491(9) 0.0508(10) 0.0717(11) 0.0264(9) -0.0068(8) -0.0117(8)
O3 0.0367(8) 0.0489(9) 0.0706(10) 0.0171(8) -0.0073(7) -0.0125(7)
O4 0.0689(11) 0.0599(11) 0.0603(11) 0.0083(9) 0.0168(9) -0.0172(9)
O5 0.1056(16) 0.0587(11) 0.0818(13) -0.0200(10) 0.0423(12) -0.0417(11)

loop_
_atom_type_symbol
_atom_type_description
_atom_type_scat_dispersion_real
_atom_type_scat_dispersion_imag
_atom_type_scat_source
C C 0.0033 0.0016 'International Tables Vol C Tables 4.2.6.8 and 6.1.1.4'
H H 0.0000 0.0000 'International Tables Vol C Tables 4.2.6.8 and 6.1.1.4'
N N 0.0061 0.0033 'International Tables Vol C Tables 4.2.6.8 and 6.1.1.4'
O O 0.0106 0.0060 'International Tables Vol C Tables 4.2.6.8 and 6.1.1.4'
F F 0.0171 0.0103 'International Tables Vol C Tables 4.2.6.8 and 6.1.1.4'

loop_
_geom_angle_atom_site_label_1
_geom_angle_atom_site_label_2
_geom_angle_atom_site_label_3
_geom_angle
C6 C1 C2 121.1(2)
C6 C1 H1 119.5
C2 C1 H1 119.5
C3 C2 C1 120.5(3)
C3 C2 H2 119.8
C1 C2 H2 119.8
C2 C3 C4 119.4(3)
C2 C3 H3 120.3
C4 C3 H3 120.3
C3 C4 C5 120.9(3)
C3 C4 H4 119.6
C5 C4 H4 119.6
C4 C5 C6 120.4(3)
C4 C5 H5 119.8
C6 C5 H5 119.8
C1 C6 C5 117.9(2)
C1 C6 C7 120.8(2)
C5 C6 C7 121.3(2)
N1 C7 C6 113.85(17)
N1 C7 H7A 108.8
C6 C7 H7A 108.8
N1 C7 H7B 108.8
C6 C7 H7B 108.8
H7A C7 H7B 107.7
C9 C8 C13 120.5(2)
C9 C8 N1 120.24(19)
C13 C8 N1 119.26(17)
C10 C9 C8 120.3(2)
C10 C9 H9 119.9
C8 C9 H9 119.9
C11 C10 C9 118.6(2)
C11 C10 H10 120.7
C9 C10 H10 120.7
F1 C11 C10 118.7(2)
F1 C11 C12 118.3(2)
C10 C11 C12 123.0(2)
C11 C12 C13 118.8(2)
C11 C12 H12 120.6
C13 C12 H12 120.6
C8 C13 C12 118.75(19)
C8 C13 C14 122.09(17)
C12 C13 C14 119.15(18)
C24 C14 N2 127.65(18)
C24 C14 C13 119.39(17)
N2 C14 C13 112.43(16)
O1 C15 N1 122.51(18)
O1 C15 C17 119.00(18)
N1 C15 C17 118.42(17)
C17 C16 N2 127.49(18)
C17 C16 H16 116.3
N2 C16 H16 116.3
C16 C17 C18 116.72(17)
C16 C17 C15 125.88(17)
C18 C17 C15 116.19(16)
O2 C18 O3 121.76(18)
O2 C18 C17 125.42(18)
O3 C18 C17 112.80(17)
O3 C19 H19A 109.5
O3 C19 H19B 109.5
H19A C19 H19B 109.5
O3 C19 H19C 109.5
H19A C19 H19C 109.5
H19B C19 H19C 109.5
N2 C20 C21 110.60(17)
N2 C20 H20A 109.5
C21 C20 H20A 109.5
N2 C20 H20B 109.5
C21 C20 H20B 109.5
H20A C20 H20B 108.1
C20 C21 C22 111.68(18)
C20 C21 H21A 109.3
C22 C21 H21A 109.3
C20 C21 H21B 109.3
C22 C21 H21B 109.3
H21A C21 H21B 107.9
C23 C22 C21 111.9(2)
C23 C22 H22A 109.2
C21 C22 H22A 109.2
C23 C22 H22B 109.2
C21 C22 H22B 109.2
H22A C22 H22B 107.9
C25 C23 C22 127.5(2)
C25 C23 H23 116.2
C22 C23 H23 116.2
C14 C24 C25 132.62(19)
C14 C24 H24 113.7
C25 C24 H24 113.7
C23 C25 C24 127.65(19)
C23 C25 C26 120.5(2)
C24 C25 C26 111.60(19)
O4 C26 O5 123.0(2)
O4 C26 C25 124.3(2)
O5 C26 C25 112.7(2)
O5 C27 H27A 109.5
O5 C27 H27B 109.5
H27A C27 H27B 109.5
O5 C27 H27C 109.5
H27A C27 H27C 109.5
H27B C27 H27C 109.5
C15 N1 C8 121.05(16)
C15 N1 C7 119.79(17)
C8 N1 C7 118.75(17)
C16 N2 C14 120.53(15)
C16 N2 C20 118.29(16)
C14 N2 C20 120.63(15)
C18 O3 C19 115.93(17)
C26 O5 C27 112.9(2)

loop_
_geom_bond_atom_site_label_1
_geom_bond_atom_site_label_2
_geom_bond_distance
C1 C6 1.375(3)
C1 C2 1.383(3)
C1 H1 0.9300
C2 C3 1.364(4)
C2 H2 0.9300
C3 C4 1.364(4)
C3 H3 0.9300
C4 C5 1.380(4)
C4 H4 0.9300
C5 C6 1.394(3)
C5 H5 0.9300
C6 C7 1.495(3)
C7 N1 1.476(3)
C7 H7A 0.9700
C7 H7B 0.9700
C8 C9 1.384(3)
C8 C13 1.387(3)
C8 N1 1.422(3)
C9 C10 1.372(4)
C9 H9 0.9300
C10 C11 1.358(4)
C10 H10 0.9300
C11 F1 1.356(3)
C11 C12 1.368(3)
C12 C13 1.395(3)
C12 H12 0.9300
C13 C14 1.494(3)
C14 C24 1.331(3)
C14 N2 1.411(2)
C15 O1 1.217(2)
C15 N1 1.356(3)
C15 C17 1.506(3)
C16 C17 1.347(3)
C16 N2 1.357(2)
C16 H16 0.9300
C17 C18 1.458(3)
C18 O2 1.205(2)
C18 O3 1.333(2)
C19 O3 1.443(3)
C19 H19A 0.9600
C19 H19B 0.9600
C19 H19C 0.9600
C20 N2 1.467(2)
C20 C21 1.505(3)
C20 H20A 0.9700
C20 H20B 0.9700
C21 C22 1.528(4)
C21 H21A 0.9700
C21 H21B 0.9700
C22 C23 1.493(3)
C22 H22A 0.9700
C22 H22B 0.9700
C23 C25 1.336(3)
C23 H23 0.9300
C24 C25 1.458(3)
C24 H24 0.9300
C25 C26 1.510(3)
C26 O4 1.187(3)
C26 O5 1.329(3)
C27 O5 1.455(3)
C27 H27A 0.9600
C27 H27B 0.9600
C27 H27C 0.9600
